data_2208985
loop_
_publ_author_name
'Wu, Guo-Qiang'
'Chen, Wan-Zhi'

_publ_section_title
;
 Bis[diamminesilver(I)] dioxalatoplatinate(II)
;
_journal_coeditor_code SA2001
_journal_issue 5
_journal_name_full 'Acta Crystallographica Section E'
_journal_page_first m1144
_journal_page_last m1146
_journal_paper_doi 10.1107/S160053680601470X
_journal_volume 62
_journal_year 2006
_chemical_formula_iupac '[Ag (N1 H3)2]2, [Pt (C2 O4)2]'
_chemical_formula_moiety '2Ag H6 N2 +, C4 O8 Pt 2-'
_chemical_formula_sum 'C4 H12 Ag2 N4 O8 Pt'
_chemical_formula_weight 655.01
_chemical_name_systematic
;
Bis[diamminesilver(I)] dioxalatoplatinate(II)
;
_space_group_IT_number 14
_symmetry_cell_setting monoclinic
_symmetry_space_group_name_Hall '-P 2yn'
_symmetry_space_group_name_H-M 'P 1 21/n 1'
_atom_sites_solution_hydrogens geom
_atom_sites_solution_primary direct
_atom_sites_solution_secondary difmap
_audit_creation_method SHELXL-97
_cell_angle_alpha 90.00
_cell_angle_beta 90.284(5)
_cell_angle_gamma 90.00
_cell_formula_units_Z 2
_cell_length_a 3.5857(11)
_cell_length_b 9.014(3)
_cell_length_c 19.936(6)
_cell_measurement_reflns_used 929
_cell_measurement_temperature 120(2)
_cell_measurement_theta_max 19.887
_cell_measurement_theta_min 2.236
_cell_volume 644.4(4)
_computing_cell_refinement SMART
_computing_data_collection 'SMART (Bruker, 1998)'
_computing_data_reduction 'SAINT (Bruker, 1998)'
_computing_molecular_graphics 'SHELXTL (Sheldrick, 1997b)'
_computing_publication_material SHELXTL
_computing_structure_refinement 'SHELXL97 (Sheldrick, 1997a)'
_computing_structure_solution 'SHELXS97 (Sheldrick, 1997a)'
_diffrn_ambient_temperature 120(2)
_diffrn_measured_fraction_theta_full 0.996
_diffrn_measured_fraction_theta_max 0.996
_diffrn_measurement_device_type 'Bruker SMART CCD area-detector'
_diffrn_measurement_method '\f and \w'
_diffrn_radiation_monochromator graphite
_diffrn_radiation_source 'fine-focus sealed tube'
_diffrn_radiation_type MoK\a
_diffrn_radiation_wavelength 0.71073
_diffrn_reflns_av_R_equivalents 0.0499
_diffrn_reflns_av_sigmaI/netI 0.0344
_diffrn_reflns_limit_h_max 4
_diffrn_reflns_limit_h_min -4
_diffrn_reflns_limit_k_max 10
_diffrn_reflns_limit_k_min -10
_diffrn_reflns_limit_l_max 18
_diffrn_reflns_limit_l_min -23
_diffrn_reflns_number 3232
_diffrn_reflns_theta_full 25.01
_diffrn_reflns_theta_max 25.01
_diffrn_reflns_theta_min 2.04
_diffrn_standards_decay_% 0
_diffrn_standards_number 0
_exptl_absorpt_coefficient_mu 13.877
_exptl_absorpt_correction_T_max 0.3375
_exptl_absorpt_correction_T_min 0.0822
_exptl_absorpt_correction_type multi-scan
_exptl_absorpt_process_details '(SADABS; Sheldrick, 1996)'
_exptl_crystal_colour yellow
_exptl_crystal_density_diffrn 3.376
_exptl_crystal_density_method 'not measured'
_exptl_crystal_description needle
_exptl_crystal_F_000 600
_exptl_crystal_size_max 0.36
_exptl_crystal_size_mid 0.12
_exptl_crystal_size_min 0.10
_refine_diff_density_max 1.829
_refine_diff_density_min -1.021
_refine_ls_extinction_coef 0.0040(5)
_refine_ls_extinction_expression Fc^*^=kFc[1+0.001xFc^2^\l^3^/sin(2\q)]^-1/4^
_refine_ls_extinction_method SHELXL97
_refine_ls_goodness_of_fit_ref 1.088
_refine_ls_hydrogen_treatment constr
_refine_ls_matrix_type full
_refine_ls_number_parameters 91
_refine_ls_number_reflns 1135
_refine_ls_number_restraints 0
_refine_ls_restrained_S_all 1.088
_refine_ls_R_factor_all 0.0250
_refine_ls_R_factor_gt 0.0238
_refine_ls_shift/su_max 0.001
_refine_ls_shift/su_mean 0.000
_refine_ls_structure_factor_coef Fsqd
_refine_ls_weighting_details 'calc w = 1/[\s^2^(Fo^2^)+(0.0351P)^2^+1.6017P] where P = (Fo^2^+2Fc^2^)/3'
_refine_ls_weighting_scheme calc
_refine_ls_wR_factor_gt 0.0616
_refine_ls_wR_factor_ref 0.0624
_reflns_number_gt 1082
_reflns_number_total 1135
_reflns_threshold_expression I>2\s(I)
_cod_data_source_file sa2001.cif
_cod_data_source_block I
_cod_depositor_comments
;
The following automatic conversions were performed:
'_symmetry_cell_setting' value 'Monoclinic' changed to 'monoclinic'
according to '/home/saulius/struct/CIF-dictionaries/cif_core.dic'
dictionary named 'cif_core.dic' version 2.4.1 from 2010-06-29.

Automatic conversion script
Id: cif_fix_enum 1527 2010-12-29 10:47:43Z saulius 

The following automatic conversions were performed:

'_symmetry_cell_setting' value 'Monoclinic' changed to 'monoclinic'
according to /home/saulius/struct/CIF-dictionaries/cif_core.dic
dictionary named 'cif_core.dic' version 2.4.1 from 2010-06-29.

Automatic conversion script
Id: cif_fix_values 1715 2011-07-08 13:25:40Z adriana 
;
_cod_original_sg_symbol_H-M 'P 21/n'
_cod_database_code 2208985
_cod_database_fobs_code 2208985

loop_
_symmetry_equiv_pos_as_xyz
'x, y, z'
'-x+1/2, y+1/2, -z+1/2'
'-x, -y, -z'
'x-1/2, -y-1/2, z-1/2'

loop_
_atom_site_type_symbol
_atom_site_label
_atom_site_fract_x
_atom_site_fract_y
_atom_site_fract_z
_atom_site_U_iso_or_equiv
_atom_site_adp_type
_atom_site_calc_flag
_atom_site_refinement_flags
_atom_site_occupancy
Ag Ag 0.83142(12) 0.76654(5) 0.83595(2) 0.02382(18) Uani d . 1
C C1 -0.0717(15) 0.2574(6) 0.4141(3) 0.0194(12) Uani d . 1
C C2 0.1832(14) 0.6057(6) 0.6279(3) 0.0169(11) Uani d . 1
N N1 0.6835(13) 0.8792(5) 0.7464(2) 0.0237(10) Uani d . 1
H H1A 0.5244 0.8219 0.7219 0.036 Uiso calc R 1
H H1B 0.8924 0.8977 0.7221 0.036 Uiso calc R 1
H H1C 0.5700 0.9665 0.7568 0.036 Uiso calc R 1
N N2 0.9357(13) 0.6307(6) 0.9208(2) 0.0283(11) Uani d . 1
H H2A 0.7247 0.6236 0.9458 0.042 Uiso calc R 1
H H2B 1.1213 0.6715 0.9461 0.042 Uiso calc R 1
H H2C 1.0059 0.5386 0.9070 0.042 Uiso calc R 1
O O1 0.0473(11) 0.2850(4) 0.4745(2) 0.0205(8) Uani d . 1
O O2 -0.0907(11) 0.1328(4) 0.38936(19) 0.0243(9) Uani d . 1
O O3 0.1518(12) 0.4792(4) 0.5971(2) 0.0192(9) Uani d . 1
O O4 0.2910(11) 0.6198(4) 0.68547(18) 0.0234(9) Uani d . 1
Pt Pt 0.0000 0.5000 0.5000 0.01440(16) Uani d S 1

loop_
_atom_site_aniso_label
_atom_site_aniso_U_11
_atom_site_aniso_U_22
_atom_site_aniso_U_33
_atom_site_aniso_U_12
_atom_site_aniso_U_13
_atom_site_aniso_U_23
Ag 0.0280(3) 0.0201(3) 0.0233(3) -0.00046(18) 0.00222(18) -0.00245(16)
C1 0.022(3) 0.016(3) 0.020(3) -0.001(2) 0.001(2) 0.002(2)
C2 0.016(2) 0.016(3) 0.019(3) -0.001(2) 0.002(2) 0.002(2)
N1 0.021(2) 0.030(3) 0.021(2) -0.001(2) 0.0002(19) -0.001(2)
N2 0.022(2) 0.033(3) 0.029(3) -0.001(2) 0.003(2) 0.005(2)
O1 0.030(2) 0.0125(19) 0.019(2) 0.0019(16) -0.0058(15) -0.0002(15)
O2 0.035(2) 0.017(2) 0.021(2) 0.0025(17) -0.0017(17) -0.0022(16)
O3 0.027(2) 0.0134(19) 0.017(2) 0.0015(15) -0.0009(17) 0.0027(14)
O4 0.030(2) 0.021(2) 0.019(2) -0.0001(17) -0.0058(16) 0.0002(15)
Pt 0.0180(2) 0.0122(2) 0.0130(2) -0.00024(9) 0.00120(12) 0.00097(9)

loop_
_atom_type_symbol
_atom_type_description
_atom_type_scat_dispersion_real
_atom_type_scat_dispersion_imag
_atom_type_scat_source
C C 0.0033 0.0016 'International Tables Vol C Tables 4.2.6.8 and 6.1.1.4'
H H 0.0000 0.0000 'International Tables Vol C Tables 4.2.6.8 and 6.1.1.4'
N N 0.0061 0.0033 'International Tables Vol C Tables 4.2.6.8 and 6.1.1.4'
O O 0.0106 0.0060 'International Tables Vol C Tables 4.2.6.8 and 6.1.1.4'
Ag Ag -0.8971 1.1015 'International Tables Vol C Tables 4.2.6.8 and 6.1.1.4'
Pt Pt -1.7033 8.3905 'International Tables Vol C Tables 4.2.6.8 and 6.1.1.4'

loop_
_geom_angle_atom_site_label_1
_geom_angle_atom_site_label_2
_geom_angle_atom_site_label_3
_geom_angle_site_symmetry_1
_geom_angle_site_symmetry_3
_geom_angle
_geom_angle_publ_flag
N1 Ag N2 . . 172.5(2) ?
O2 C1 O1 . . 124.3(5) ?
O2 C1 C2 . 3_566 120.0(5) ?
O1 C1 C2 . 3_566 115.6(4) ?
O4 C2 O3 . . 124.4(5) ?
O4 C2 C1 . 3_566 120.6(5) ?
O3 C2 C1 . 3_566 115.0(5) ?
Ag N1 H1A . . 109.5 ?
Ag N1 H1B . . 109.5 ?
H1A N1 H1B . . 109.5 ?
Ag N1 H1C . . 109.5 ?
H1A N1 H1C . . 109.5 ?
H1B N1 H1C . . 109.5 ?
Ag N2 H2A . . 109.5 ?
Ag N2 H2B . . 109.5 ?
H2A N2 H2B . . 109.5 ?
Ag N2 H2C . . 109.5 ?
H2A N2 H2C . . 109.5 ?
H2B N2 H2C . . 109.5 ?
C1 O1 Pt . . 113.0(3) ?
C2 O3 Pt . . 113.2(3) ?
O1 Pt O1 . 3_566 180.0 ?
O1 Pt O3 . . 97.47(15) y
O1 Pt O3 3_566 . 82.53(15) y
O1 Pt O3 . 3_566 82.53(15) ?
O1 Pt O3 3_566 3_566 97.47(15) ?
O3 Pt O3 . 3_566 180.0 ?

loop_
_geom_bond_atom_site_label_1
_geom_bond_atom_site_label_2
_geom_bond_site_symmetry_2
_geom_bond_distance
_geom_bond_publ_flag
Ag N1 . 2.119(5) ?
Ag N2 . 2.121(5) ?
C1 O2 . 1.228(7) y
C1 O1 . 1.300(7) y
C1 C2 3_566 1.543(7) ?
C2 O4 . 1.215(7) y
C2 O3 . 1.301(7) y
C2 C1 3_566 1.543(7) ?
N1 H1A . 0.9100 ?
N1 H1B . 0.9100 ?
N1 H1C . 0.9100 ?
N2 H2A . 0.9100 ?
N2 H2B . 0.9100 ?
N2 H2C . 0.9100 ?
O1 Pt . 2.011(4) y
O3 Pt . 2.017(4) y
Pt O1 3_566 2.011(4) ?
Pt O3 3_566 2.017(4) ?

loop_
_geom_hbond_atom_site_label_D
_geom_hbond_atom_site_label_H
_geom_hbond_atom_site_label_A
_geom_hbond_site_symmetry_A
_geom_hbond_distance_DH
_geom_hbond_distance_HA
_geom_hbond_distance_DA
_geom_hbond_angle_DHA
N2 H2C O2 4_766 0.91 2.15 2.988(7) 153.3
N2 H2B O1 2_656 0.91 2.22 3.112(6) 165.1
N2 H2A O1 2_556 0.91 2.37 3.053(7) 132.1
N1 H1C O4 2_556 0.91 2.22 3.077(6) 156.8
N1 H1B O2 3_666 0.91 2.35 3.084(6) 137.4
N1 H1A O4 . 0.91 2.13 2.985(6) 155.9

loop_
_geom_torsion_atom_site_label_1
_geom_torsion_atom_site_label_2
_geom_torsion_atom_site_label_3
_geom_torsion_atom_site_label_4
_geom_torsion_site_symmetry_1
_geom_torsion_site_symmetry_4
_geom_torsion
O2 C1 O1 Pt . . -175.4(5)
C2 C1 O1 Pt 3_566 . 6.2(6)
O4 C2 O3 Pt . . -175.8(4)
C1 C2 O3 Pt 3_566 . 4.2(6)
C1 O1 Pt O3 . . 173.3(4)
C1 O1 Pt O3 . 3_566 -6.7(4)
C2 O3 Pt O1 . . 174.1(4)
C2 O3 Pt O1 . 3_566 -5.9(4)
